data_7061882
loop_
_publ_author_name
'Vithana, Vidushi P.'
'Guo, Zhifang'
'Deacon, Glen B.'
'Somers, Anthony E.'
'Junk, Peter C.'

_publ_section_title
;
 Synthesis, structure, and corrosion inhibiting properties of REIII
 3-thiophenecarboxylate complexes
;
_journal_issue 40
_journal_name_full 'New Journal of Chemistry'
_journal_page_first 19104
_journal_page_last 19111
_journal_paper_doi 10.1039/D2NJ03556A
_journal_volume 46
_journal_year 2022
_chemical_formula_moiety 'C15 H15 La O9 S3'
_chemical_formula_sum 'C15 H15 La O9 S3'
_chemical_formula_weight 574.36
_space_group_crystal_system monoclinic
_space_group_IT_number 14
_space_group_name_Hall '-P 2ybc'
_space_group_name_H-M_alt 'P 1 21/c 1'
_atom_sites_solution_hydrogens mixed
_audit_creation_date 2022-03-15
_audit_creation_method
;
Olex2 1.3
(compiled 2020.11.12 svn.r5f609507 for OlexSys, GUI svn.r6408)
;
_audit_update_record
;
2022-07-05 deposited with the CCDC.	2022-09-07 downloaded from the CCDC.
;
_cell_angle_alpha 90
_cell_angle_beta 100.41(3)
_cell_angle_gamma 90
_cell_formula_units_Z 4
_cell_length_a 15.070(3)
_cell_length_b 12.120(2)
_cell_length_c 10.840(2)
_cell_measurement_reflns_used 3420
_cell_measurement_temperature 100(2)
_cell_measurement_theta_max 25
_cell_measurement_theta_min 2
_cell_volume 1947.3(6)
_computing_cell_refinement 'XDS (Kabsch, 1993)'
_computing_data_collection 'BluIce (McPhillips, 2002)'
_computing_data_reduction 'XDS (Kabsch, 1993)'
_computing_molecular_graphics 'Olex2 1.3 (Dolomanov et al., 2009)'
_computing_publication_material 'Olex2 1.3 (Dolomanov et al., 2009)'
_computing_structure_refinement 'SHELXL 2018/3 (Sheldrick, 2015)'
_diffrn_ambient_temperature 100(2)
_diffrn_measured_fraction_theta_full 0.995
_diffrn_measured_fraction_theta_max 0.995
_diffrn_measurement_device_type 'Bruker APEX-II CCD'
_diffrn_measurement_method '\w scans'
_diffrn_radiation_monochromator 'Silicon Double Crystal'
_diffrn_radiation_type Synchrotron
_diffrn_radiation_wavelength 0.71073
_diffrn_reflns_av_R_equivalents 0.0646
_diffrn_reflns_av_unetI/netI 0.0237
_diffrn_reflns_Laue_measured_fraction_full 0.995
_diffrn_reflns_Laue_measured_fraction_max 0.995
_diffrn_reflns_limit_h_max 17
_diffrn_reflns_limit_h_min -17
_diffrn_reflns_limit_k_max 14
_diffrn_reflns_limit_k_min -14
_diffrn_reflns_limit_l_max 12
_diffrn_reflns_limit_l_min -12
_diffrn_reflns_number 41288
_diffrn_reflns_point_group_measured_fraction_full 0.995
_diffrn_reflns_point_group_measured_fraction_max 0.995
_diffrn_reflns_theta_full 25.013
_diffrn_reflns_theta_max 25.013
_diffrn_reflns_theta_min 1.374
_diffrn_source 'MX1 Beamline Australian Synchrotron'
_exptl_absorpt_coefficient_mu 2.562
_exptl_absorpt_correction_type none
_exptl_crystal_colour colourless
_exptl_crystal_colour_primary colourless
_exptl_crystal_density_diffrn 1.959
_exptl_crystal_description block
_exptl_crystal_F_000 1128
_exptl_crystal_size_max 0.12
_exptl_crystal_size_mid 0.06
_exptl_crystal_size_min 0.02
_refine_diff_density_max 1.717
_refine_diff_density_min -1.444
_refine_diff_density_rms 0.126
_refine_ls_extinction_method none
_refine_ls_goodness_of_fit_ref 1.099
_refine_ls_hydrogen_treatment constr
_refine_ls_matrix_type full
_refine_ls_number_parameters 281
_refine_ls_number_reflns 3420
_refine_ls_number_restraints 8
_refine_ls_restrained_S_all 1.100
_refine_ls_R_factor_all 0.0359
_refine_ls_R_factor_gt 0.0345
_refine_ls_shift/su_max 0.001
_refine_ls_shift/su_mean 0.000
_refine_ls_structure_factor_coef Fsqd
_refine_ls_weighting_details 'w=1/[\s^2^(Fo^2^)+(0.0656P)^2^+2.4182P] where P=(Fo^2^+2Fc^2^)/3'
_refine_ls_weighting_scheme calc
_refine_ls_wR_factor_gt 0.0958
_refine_ls_wR_factor_ref 0.0968
_reflns_Friedel_coverage 0.000
_reflns_number_gt 3227
_reflns_number_total 3420
_reflns_threshold_expression 'I > 2\s(I)'
_cod_data_source_file d2nj03556a2.cif
_cod_data_source_block vv1la
_cod_depositor_comments 'Adding full bibliography for 7061882--7061892.cif.'
_cod_original_cell_volume 1947.3(7)
_cod_database_code 7061882
_shelx_shelxl_version_number 2018/3
_shelx_space_group_comment
;
The symmetry employed for this shelxl refinement is uniquely defined
by the following loop, which should always be used as a source of
symmetry information in preference to the above space-group names.
They are only intended as comments.
;
_shelx_estimated_absorpt_t_max 0.951
_shelx_estimated_absorpt_t_min 0.749
_olex2_refinement_description
;
1. Shared sites
{H15, H15A}
{H5B, H5A}
{H10, H10A}
{H8AA, H8BB}
2. Others
 Fixed Uiso: H7A(0.041) H7B(0.041) H9A(0.044) H9B(0.044) H8A(0.044) H8B(0.044)
 H15A(0.039) H15(0.039) H3B(0.038) H3A(0.038) H5A(0.038) H5B(0.038) H10A(0.04)
 H10(0.04) H8AA(0.04) H8BB(0.04) H13(0.04) H13A(0.04) H14A(0.045) H4(0.043)
 H9AA(0.045) H14(0.045) H9(0.045) H4A(0.043)
 Fixed X: H7A(0.553683) H7B(0.510802) H9A(0.410438) H9B(0.404555)
 H8A(0.586671) H8B(0.571749) H15A(0.243222) H15(0.245789) H3B(0.26845)
 H3A(0.267098) H5A(0.118734) H5B(0.122391) H10A(0.760388) H10(0.759857)
 H8AA(0.755628) H8BB(0.754959) H13(0.229012) H13A(0.232527) H14A(0.084988)
 H4(0.116032) H9AA(0.916413) H14(0.073392) H9(0.912313) H4A(-0.00211)
 Fixed Y: H7A(0.398915) H7B(0.300626) H9A(0.56978) H9B(0.619863) H8A(0.549984)
 H8B(0.597952) H15A(0.347005) H15(0.346692) H3B(0.580341) H3A(0.582162)
 H5A(0.390572) H5B(0.38294) H10A(0.16902) H10(0.1694) H8AA(0.423418)
 H8BB(0.425971) H13(0.32906) H13A(0.332997) H14A(0.370961) H4(0.604403)
 H9AA(0.171573) H14(0.347266) H9(0.364821) H4A(0.47407)
 Fixed Z: H7A(0.516308) H7B(0.498537) H9A(0.907143) H9B(0.795324)
 H8A(0.632146) H8B(0.738297) H15A(1.180152) H15(1.17915) H3B(0.331753)
 H3A(0.329694) H5A(0.528159) H5B(0.522583) H10A(0.826035) H10(0.825881)
 H8AA(1.072366) H8BB(1.067405) H13(0.800919) H13A(0.803144) H14A(1.110989)
 H4(0.210775) H9AA(0.931311) H14(0.80617) H9(1.130944) H4A(0.383596)
;
_olex2_submission_special_instructions 'No special instructions were received'

loop_
_space_group_symop_operation_xyz
'x, y, z'
'-x, y+1/2, -z+1/2'
'-x, -y, -z'
'x, -y-1/2, z-1/2'

loop_
_atom_site_label
_atom_site_type_symbol
_atom_site_fract_x
_atom_site_fract_y
_atom_site_fract_z
_atom_site_U_iso_or_equiv
_atom_site_adp_type
_atom_site_occupancy
_atom_site_site_symmetry_order
_atom_site_calc_flag
_atom_site_refinement_flags_posn
_atom_site_refinement_flags_adp
_atom_site_refinement_flags_occupancy
_atom_site_disorder_assembly
_atom_site_disorder_group
La1 La 0.45911(2) 0.38343(2) 0.73432(2) 0.02169(12) Uani 1 1 d D . . . .
S3A S 0.10051(11) 0.35953(16) 0.89366(17) 0.0361(5) Uani 0.860(6) 1 d D . P A 1
S1 S 0.05201(12) 0.48521(16) 0.34469(13) 0.0362(5) Uani 0.842(5) 1 d D . P B 1
S2A S 0.8889(3) 0.3275(3) 1.0594(4) 0.0389(8) Uani 0.648(5) 1 d D . P C 1
S2 S 0.8904(8) 0.2235(9) 0.9628(10) 0.0389(8) Uani 0.352(5) 1 d D . P C 2
O6 O 0.40503(18) 0.2922(2) 1.1228(2) 0.0258(6) Uani 1 1 d . . . . .
O4 O 0.5929(2) 0.4000(2) 0.9247(3) 0.0273(6) Uani 1 1 d . . . . .
O1 O 0.37548(18) 0.4751(2) 0.5278(2) 0.0277(6) Uani 1 1 d . . . . .
O7 O 0.54442(18) 0.3393(2) 0.5546(2) 0.0272(6) Uani 1 1 d . . . . .
H7A H 0.553683 0.398915 0.516308 0.041 Uiso 1 1 d R U . . .
H7B H 0.510802 0.300626 0.498537 0.041 Uiso 1 1 d R U . . .
O2 O 0.28836(19) 0.4026(2) 0.6489(3) 0.0293(6) Uani 1 1 d . . . . .
O3 O 0.59080(19) 0.2507(2) 0.8085(3) 0.0284(6) Uani 1 1 d . . . . .
O9 O 0.40851(19) 0.5566(2) 0.8297(2) 0.0291(6) Uani 1 1 d G . . . .
H9A H 0.410438 0.569780 0.907143 0.044 Uiso 1 1 d DG U . . .
H9B H 0.404555 0.619863 0.795324 0.044 Uiso 1 1 d DG U . . .
O5 O 0.40121(18) 0.3022(2) 0.9165(2) 0.0272(6) Uani 1 1 d . . . . .
O8 O 0.5621(2) 0.5389(2) 0.6957(2) 0.0290(6) Uani 1 1 d G . . . .
H8A H 0.586671 0.549984 0.632146 0.044 Uiso 1 1 d DG U . . .
H8B H 0.571749 0.597952 0.738297 0.044 Uiso 1 1 d DG U . . .
S1A S 0.1156(11) 0.5690(18) 0.2638(18) 0.0362(5) Uani 0.158(5) 1 d D . P B 2
S3 S 0.1076(11) 0.3641(18) 1.0346(19) 0.0361(5) Uani 0.140(6) 1 d D . P A 2
C1 C 0.2970(3) 0.4506(3) 0.5492(4) 0.0265(8) Uani 1 1 d . . . . .
C12 C 0.2653(3) 0.3327(3) 0.9940(4) 0.0269(8) Uani 1 1 d . . . . .
C11 C 0.3638(3) 0.3090(3) 1.0116(3) 0.0248(8) Uani 1 1 d . . . . .
C6 C 0.6331(3) 0.3170(3) 0.8889(3) 0.0252(8) Uani 1 1 d . . . . .
C2 C 0.2163(3) 0.4775(3) 0.4553(4) 0.0281(8) Uani 1 1 d . . . . .
C15 C 0.2173(3) 0.3470(4) 1.0935(4) 0.0321(9) Uani 1 1 d D . . . .
H15A H 0.243222 0.347005 1.180152 0.039 Uiso 0.140(6) 1 calc R U P A 2
H15 H 0.245789 0.346692 1.179150 0.039 Uiso 0.860(6) 1 calc R U P A 1
C3 C 0.2151(3) 0.5477(3) 0.3505(4) 0.0321(9) Uani 1 1 d D . . . .
H3B H 0.268450 0.580341 0.331753 0.038 Uiso 0.158(5) 1 calc R U P B 2
H3A H 0.267098 0.582162 0.329694 0.038 Uiso 0.842(5) 1 calc R U P B 1
C7 C 0.7303(3) 0.3007(3) 0.9358(4) 0.0290(8) Uani 1 1 d . . . . .
C5 C 0.1311(3) 0.4381(3) 0.4636(4) 0.0321(9) Uani 1 1 d D . . . .
H5A H 0.118734 0.390572 0.528159 0.038 Uiso 0.842(5) 1 calc R U P B 1
H5B H 0.122391 0.382940 0.522583 0.038 Uiso 0.158(5) 1 calc R U P B 2
C10 C 0.7833(3) 0.2199(4) 0.8906(4) 0.0334(9) Uani 1 1 d D . . . .
H10A H 0.760388 0.169020 0.826035 0.040 Uiso 0.352(5) 1 calc R U P C 2
H10 H 0.759857 0.169400 0.825881 0.040 Uiso 0.648(5) 1 calc R U P C 1
C8 C 0.7802(3) 0.3654(4) 1.0301(4) 0.0336(9) Uani 1 1 d D . . . .
H8AA H 0.755628 0.423418 1.072366 0.040 Uiso 0.648(5) 1 calc R U P C 1
H8BB H 0.754959 0.425971 1.067405 0.040 Uiso 0.352(5) 1 calc R U P C 2
C13 C 0.2093(3) 0.3373(3) 0.8788(4) 0.0329(9) Uani 1 1 d D . . . .
H13 H 0.229012 0.329060 0.800919 0.040 Uiso 0.860(6) 1 calc R U P A 1
H13A H 0.232527 0.332997 0.803144 0.040 Uiso 0.140(6) 1 calc R U P A 2
C14A C 0.1271(7) 0.3614(9) 1.0564(9) 0.0374(19) Uani 0.860(6) 1 d D . P A 1
H14A H 0.084988 0.370961 1.110989 0.045 Uiso 0.860(6) 1 calc R U P A 1
C4 C 0.1303(8) 0.5596(10) 0.2836(10) 0.036(2) Uani 0.842(5) 1 d D . P B 1
H4 H 0.116032 0.604403 0.210775 0.043 Uiso 0.842(5) 1 calc R U P B 1
C9A C 0.8713(13) 0.2211(15) 0.9485(16) 0.038(4) Uani 0.648(5) 1 d D . P C 1
H9AA H 0.916413 0.171573 0.931311 0.045 Uiso 0.648(5) 1 calc R U P C 1
C14 C 0.1202(18) 0.348(5) 0.878(6) 0.0374(19) Uani 0.140(6) 1 d D . P A 2
H14 H 0.073392 0.347266 0.806170 0.045 Uiso 0.140(6) 1 calc R U P A 2
C9 C 0.8696(18) 0.334(2) 1.065(3) 0.038(4) Uani 0.352(5) 1 d D . P C 2
H9 H 0.912313 0.364821 1.130944 0.045 Uiso 0.352(5) 1 calc R U P C 2
C4A C 0.060(3) 0.483(4) 0.383(4) 0.036(2) Uani 0.158(5) 1 d D . P B 2
H4A H -0.002110 0.474070 0.383596 0.043 Uiso 0.158(5) 1 calc R U P B 2

loop_
_atom_site_aniso_label
_atom_site_aniso_U_11
_atom_site_aniso_U_22
_atom_site_aniso_U_33
_atom_site_aniso_U_23
_atom_site_aniso_U_13
_atom_site_aniso_U_12
La1 0.02856(17) 0.01929(17) 0.01759(18) 0.00014(7) 0.00514(11) -0.00004(7)
S3A 0.0309(9) 0.0398(8) 0.0368(9) 0.0052(6) 0.0041(6) 0.0016(6)
S1 0.0360(8) 0.0407(8) 0.0298(10) 0.0068(8) 0.0000(7) -0.0008(5)
S2A 0.0316(14) 0.0408(13) 0.0431(13) 0.0083(9) 0.0036(9) 0.0003(9)
S2 0.0316(14) 0.0408(13) 0.0431(13) 0.0083(9) 0.0036(9) 0.0003(9)
O6 0.0330(14) 0.0247(13) 0.0194(13) 0.0005(10) 0.0037(10) 0.0019(11)
O4 0.0363(15) 0.0252(13) 0.0199(14) -0.0029(10) 0.0041(12) 0.0002(11)
O1 0.0315(14) 0.0293(14) 0.0229(14) 0.0021(11) 0.0068(11) -0.0001(11)
O7 0.0380(15) 0.0236(14) 0.0212(14) -0.0016(10) 0.0081(11) -0.0029(11)
O2 0.0350(15) 0.0308(14) 0.0228(15) 0.0063(11) 0.0067(12) 0.0011(12)
O3 0.0356(15) 0.0245(14) 0.0244(14) -0.0023(11) 0.0034(11) 0.0018(11)
O9 0.0427(16) 0.0241(14) 0.0225(14) -0.0003(11) 0.0115(12) 0.0009(11)
O5 0.0348(14) 0.0281(14) 0.0207(14) 0.0028(11) 0.0101(11) 0.0003(11)
O8 0.0438(16) 0.0244(14) 0.0210(14) -0.0030(10) 0.0113(12) -0.0086(12)
S1A 0.0360(8) 0.0407(8) 0.0298(10) 0.0068(8) 0.0000(7) -0.0008(5)
S3 0.0309(9) 0.0398(8) 0.0368(9) 0.0052(6) 0.0041(6) 0.0016(6)
C1 0.033(2) 0.0204(18) 0.026(2) -0.0058(15) 0.0060(16) 0.0008(15)
C12 0.035(2) 0.0214(19) 0.025(2) 0.0022(15) 0.0066(16) -0.0016(15)
C11 0.036(2) 0.0159(17) 0.0224(19) 0.0011(14) 0.0053(15) 0.0003(14)
C6 0.035(2) 0.0233(18) 0.0185(18) 0.0058(15) 0.0084(15) 0.0017(15)
C2 0.036(2) 0.0234(19) 0.025(2) -0.0025(15) 0.0063(16) 0.0025(15)
C15 0.035(2) 0.034(2) 0.028(2) -0.0004(17) 0.0079(17) 0.0015(17)
C3 0.037(2) 0.032(2) 0.028(2) 0.0015(16) 0.0069(17) 0.0048(17)
C7 0.037(2) 0.028(2) 0.023(2) 0.0047(16) 0.0074(16) -0.0014(16)
C5 0.036(2) 0.030(2) 0.030(2) 0.0025(17) 0.0061(17) 0.0011(16)
C10 0.038(2) 0.031(2) 0.033(2) 0.0062(17) 0.0097(18) 0.0028(17)
C8 0.037(2) 0.030(2) 0.032(2) -0.0010(17) 0.0047(19) -0.0011(17)
C13 0.038(2) 0.032(2) 0.029(2) 0.0030(17) 0.0067(17) -0.0005(18)
C14A 0.044(5) 0.043(3) 0.027(5) -0.004(3) 0.010(3) -0.002(4)
C4 0.046(5) 0.041(4) 0.019(5) 0.005(3) 0.004(3) 0.005(4)
C9A 0.050(12) 0.026(4) 0.041(7) 0.002(4) 0.019(6) -0.003(6)
C14 0.044(5) 0.043(3) 0.027(5) -0.004(3) 0.010(3) -0.002(4)
C9 0.050(12) 0.026(4) 0.041(7) 0.002(4) 0.019(6) -0.003(6)
C4A 0.046(5) 0.041(4) 0.019(5) 0.005(3) 0.004(3) 0.005(4)

loop_
_atom_type_symbol
_atom_type_description
_atom_type_scat_dispersion_real
_atom_type_scat_dispersion_imag
_atom_type_scat_source
C C 0.0033 0.0016 'International Tables Vol C Tables 4.2.6.8 and 6.1.1.4'
H H 0.0000 0.0000 'International Tables Vol C Tables 4.2.6.8 and 6.1.1.4'
La La -0.2871 2.4523 'International Tables Vol C Tables 4.2.6.8 and 6.1.1.4'
O O 0.0106 0.0060 'International Tables Vol C Tables 4.2.6.8 and 6.1.1.4'
S S 0.1246 0.1234 'International Tables Vol C Tables 4.2.6.8 and 6.1.1.4'

loop_
_geom_angle_atom_site_label_1
_geom_angle_atom_site_label_2
_geom_angle_atom_site_label_3
_geom_angle
_geom_angle_site_symmetry_1
_geom_angle_site_symmetry_3
_geom_angle_publ_flag
O6 La1 O4 125.55(8) 4_565 . ?
O6 La1 O1 83.30(9) 4_565 . ?
O6 La1 O7 67.83(8) 4_565 . ?
O6 La1 O2 71.82(9) 4_565 . ?
O6 La1 O3 77.58(9) 4_565 . ?
O6 La1 O9 143.95(9) 4_565 . ?
O6 La1 O8 135.15(8) 4_565 . ?
O1 La1 O4 145.75(9) . . ?
O7 La1 O4 101.15(9) . . ?
O7 La1 O1 70.71(9) . . ?
O7 La1 O2 110.39(9) . . ?
O2 La1 O4 148.29(9) . . ?
O2 La1 O1 50.12(9) . . ?
O3 La1 O4 50.22(8) . . ?
O3 La1 O1 139.56(9) . . ?
O3 La1 O7 69.13(9) . . ?
O3 La1 O2 146.30(9) . . ?
O9 La1 O4 81.93(9) . . ?
O9 La1 O1 82.09(9) . . ?
O9 La1 O7 135.49(9) . . ?
O9 La1 O2 73.51(9) . . ?
O9 La1 O3 131.89(9) . . ?
O9 La1 O8 71.76(9) . . ?
O5 La1 O6 85.26(9) . 4_565 ?
O5 La1 O4 74.74(9) . . ?
O5 La1 O1 131.41(9) . . ?
O5 La1 O7 143.93(8) . . ?
O5 La1 O2 81.46(9) . . ?
O5 La1 O3 82.31(9) . . ?
O5 La1 O9 80.15(9) . . ?
O5 La1 O8 137.54(9) . . ?
O8 La1 O4 70.39(9) . . ?
O8 La1 O1 75.89(9) . . ?
O8 La1 O7 67.90(9) . . ?
O8 La1 O2 118.42(9) . . ?
O8 La1 O3 93.21(9) . . ?
C13 S3A C14A 92.8(4) . . ?
C5 S1 C4 91.9(4) . . ?
C8 S2A C9A 92.9(8) . . ?
C10 S2 C9 92.6(14) . . ?
C11 O6 La1 130.9(2) . 4_566 ?
C6 O4 La1 92.3(2) . . ?
C1 O1 La1 93.7(2) . . ?
La1 O7 H7A 109.8 . . ?
La1 O7 H7B 109.8 . . ?
H7A O7 H7B 104.1 . . ?
C1 O2 La1 95.7(2) . . ?
C6 O3 La1 94.7(2) . . ?
La1 O9 H9A 127.1 . . ?
La1 O9 H9B 125.1 . . ?
H9A O9 H9B 104.5 . . ?
C11 O5 La1 152.8(2) . . ?
La1 O8 H8A 128.6 . . ?
La1 O8 H8B 126.0 . . ?
H8A O8 H8B 104.5 . . ?
C3 S1A C4A 89.6(11) . . ?
C15 S3 C14 94.8(17) . . ?
O1 C1 C2 119.9(4) . . ?
O2 C1 O1 120.4(4) . . ?
O2 C1 C2 119.8(4) . . ?
C15 C12 C11 124.2(4) . . ?
C13 C12 C11 123.9(4) . . ?
C13 C12 C15 111.9(4) . . ?
O6 C11 C12 117.3(3) . . ?
O5 C11 O6 123.4(4) . . ?
O5 C11 C12 119.3(3) . . ?
O4 C6 C7 119.9(4) . . ?
O3 C6 O4 120.2(4) . . ?
O3 C6 C7 119.8(3) . . ?
C3 C2 C1 125.1(4) . . ?
C5 C2 C1 122.5(4) . . ?
C5 C2 C3 112.4(4) . . ?
S3 C15 H15A 125.3 . . ?
C12 C15 S3 109.3(8) . . ?
C12 C15 H15A 125.3 . . ?
C12 C15 H15 122.8 . . ?
C14A C15 C12 114.4(5) . . ?
C14A C15 H15 122.8 . . ?
S1A C3 H3B 122.2 . . ?
C2 C3 S1A 115.6(8) . . ?
C2 C3 H3B 122.2 . . ?
C2 C3 H3A 124.3 . . ?
C4 C3 C2 111.5(6) . . ?
C4 C3 H3A 124.3 . . ?
C10 C7 C6 124.4(4) . . ?
C8 C7 C6 123.2(4) . . ?
C8 C7 C10 112.4(4) . . ?
S1 C5 H5A 124.2 . . ?
C2 C5 S1 111.6(3) . . ?
C2 C5 H5A 124.2 . . ?
C2 C5 H5B 121.8 . . ?
C4A C5 C2 116(2) . . ?
C4A C5 H5B 121.8 . . ?
S2 C10 H10A 123.8 . . ?
C7 C10 S2 112.5(5) . . ?
C7 C10 H10A 123.8 . . ?
C7 C10 H10 123.2 . . ?
C9A C10 C7 113.6(8) . . ?
C9A C10 H10 123.2 . . ?
S2A C8 H8AA 124.3 . . ?
C7 C8 S2A 111.3(4) . . ?
C7 C8 H8AA 124.3 . . ?
C7 C8 H8BB 122.8 . . ?
C9 C8 C7 114.4(14) . . ?
C9 C8 H8BB 122.8 . . ?
S3A C13 H13 124.3 . . ?
C12 C13 S3A 111.4(3) . . ?
C12 C13 H13 124.3 . . ?
C12 C13 H13A 121.3 . . ?
C14 C13 C12 117(3) . . ?
C14 C13 H13A 121.3 . . ?
S3A C14A H14A 125.2 . . ?
C15 C14A S3A 109.5(8) . . ?
C15 C14A H14A 125.2 . . ?
S1 C4 H4 123.7 . . ?
C3 C4 S1 112.7(6) . . ?
C3 C4 H4 123.7 . . ?
S2A C9A H9AA 125.1 . . ?
C10 C9A S2A 109.8(14) . . ?
C10 C9A H9AA 125.1 . . ?
S3 C14 H14 126.7 . . ?
C13 C14 S3 107(3) . . ?
C13 C14 H14 126.7 . . ?
S2 C9 H9 126.0 . . ?
C8 C9 S2 108(2) . . ?
C8 C9 H9 126.0 . . ?
S1A C4A H4A 127.4 . . ?
C5 C4A S1A 105(3) . . ?
C5 C4A H4A 127.4 . . ?

loop_
_geom_bond_atom_site_label_1
_geom_bond_atom_site_label_2
_geom_bond_distance
_geom_bond_site_symmetry_2
_geom_bond_publ_flag
La1 O6 2.510(3) 4_565 ?
La1 O4 2.620(3) . ?
La1 O1 2.610(3) . ?
La1 O7 2.577(3) . ?
La1 O2 2.583(3) . ?
La1 O3 2.568(3) . ?
La1 O9 2.518(3) . ?
La1 O5 2.501(3) . ?
La1 O8 2.524(3) . ?
S3A C13 1.697(4) . ?
S3A C14A 1.737(9) . ?
S1 C5 1.689(4) . ?
S1 C4 1.711(13) . ?
S2A C8 1.676(6) . ?
S2A C9A 1.750(17) . ?
S2 C10 1.663(10) . ?
S2 C9 1.80(3) . ?
O6 C11 1.268(5) . ?
O4 C6 1.271(5) . ?
O1 C1 1.281(5) . ?
O7 H7A 0.8577 . ?
O7 H7B 0.8569 . ?
O2 C1 1.254(5) . ?
O3 C6 1.269(5) . ?
O9 H9A 0.8499 . ?
O9 H9B 0.8503 . ?
O5 C11 1.264(5) . ?
O8 H8A 0.8492 . ?
O8 H8B 0.8501 . ?
S1A C3 1.640(14) . ?
S1A C4A 1.96(6) . ?
S3 C15 1.673(14) . ?
S3 C14 1.76(6) . ?
C1 C2 1.474(6) . ?
C12 C11 1.490(5) . ?
C12 C15 1.414(6) . ?
C12 C13 1.376(6) . ?
C6 C7 1.474(6) . ?
C2 C3 1.417(6) . ?
C2 C5 1.388(6) . ?
C15 H15A 0.9500 . ?
C15 H15 0.9500 . ?
C15 C14A 1.357(12) . ?
C3 H3B 0.9500 . ?
C3 H3A 0.9500 . ?
C3 C4 1.358(11) . ?
C7 C10 1.406(6) . ?
C7 C8 1.395(6) . ?
C5 H5A 0.9500 . ?
C5 H5B 0.9500 . ?
C5 C4A 1.36(2) . ?
C10 H10A 0.9500 . ?
C10 H10 0.9500 . ?
C10 C9A 1.362(19) . ?
C8 H8AA 0.9500 . ?
C8 H8BB 0.9500 . ?
C8 C9 1.39(3) . ?
C13 H13 0.9500 . ?
C13 H13A 0.9500 . ?
C13 C14 1.35(2) . ?
C14A H14A 0.9500 . ?
C4 H4 0.9500 . ?
C9A H9AA 0.9500 . ?
C14 H14 0.9500 . ?
C9 H9 0.9500 . ?
C4A H4A 0.9500 . ?

loop_
_geom_torsion_atom_site_label_1
_geom_torsion_atom_site_label_2
_geom_torsion_atom_site_label_3
_geom_torsion_atom_site_label_4
_geom_torsion
_geom_torsion_site_symmetry_1
_geom_torsion_site_symmetry_2
_geom_torsion_site_symmetry_3
_geom_torsion_site_symmetry_4
_geom_torsion_publ_flag
La1 O6 C11 O5 -73.8(5) 4_566 . . . ?
La1 O6 C11 C12 103.3(3) 4_566 . . . ?
La1 O4 C6 O3 -16.2(3) . . . . ?
La1 O4 C6 C7 160.6(3) . . . . ?
La1 O1 C1 O2 2.6(4) . . . . ?
La1 O1 C1 C2 -176.5(3) . . . . ?
La1 O2 C1 O1 -2.7(4) . . . . ?
La1 O2 C1 C2 176.5(3) . . . . ?
La1 O3 C6 O4 16.6(4) . . . . ?
La1 O3 C6 C7 -160.3(3) . . . . ?
La1 O5 C11 O6 -112.0(5) . . . . ?
La1 O5 C11 C12 70.9(7) . . . . ?
O4 C6 C7 C10 -171.7(4) . . . . ?
O4 C6 C7 C8 7.6(6) . . . . ?
O1 C1 C2 C3 -12.6(6) . . . . ?
O1 C1 C2 C5 169.6(4) . . . . ?
O2 C1 C2 C3 168.3(4) . . . . ?
O2 C1 C2 C5 -9.5(6) . . . . ?
O3 C6 C7 C10 5.1(6) . . . . ?
O3 C6 C7 C8 -175.6(4) . . . . ?
C1 C2 C3 S1A -177.2(10) . . . . ?
C1 C2 C3 C4 -177.8(7) . . . . ?
C1 C2 C5 S1 178.7(3) . . . . ?
C1 C2 C5 C4A 170(2) . . . . ?
C12 C15 C14A S3A -1.0(9) . . . . ?
C12 C13 C14 S3 5(5) . . . . ?
C11 C12 C15 S3 -176.4(8) . . . . ?
C11 C12 C15 C14A -176.2(6) . . . . ?
C11 C12 C13 S3A 177.1(3) . . . . ?
C11 C12 C13 C14 173(3) . . . . ?
C6 C7 C10 S2 179.8(5) . . . . ?
C6 C7 C10 C9A 179.9(9) . . . . ?
C6 C7 C8 S2A -178.7(3) . . . . ?
C6 C7 C8 C9 177.2(14) . . . . ?
C2 C3 C4 S1 -0.9(10) . . . . ?
C2 C5 C4A S1A 10(3) . . . . ?
C15 S3 C14 C13 -4(4) . . . . ?
C15 C12 C11 O6 5.8(6) . . . . ?
C15 C12 C11 O5 -177.0(4) . . . . ?
C15 C12 C13 S3A 0.3(5) . . . . ?
C15 C12 C13 C14 -3(3) . . . . ?
C3 C2 C5 S1 0.6(5) . . . . ?
C3 C2 C5 C4A -8(2) . . . . ?
C7 C10 C9A S2A -1.4(14) . . . . ?
C7 C8 C9 S2 4(2) . . . . ?
C5 S1 C4 C3 1.1(9) . . . . ?
C5 C2 C3 S1A 0.8(10) . . . . ?
C5 C2 C3 C4 0.2(8) . . . . ?
C10 S2 C9 C8 -4(2) . . . . ?
C10 C7 C8 S2A 0.7(5) . . . . ?
C10 C7 C8 C9 -3.3(15) . . . . ?
C8 S2A C9A C10 1.5(13) . . . . ?
C8 C7 C10 S2 0.4(6) . . . . ?
C8 C7 C10 C9A 0.5(10) . . . . ?
C13 S3A C14A C15 1.0(7) . . . . ?
C13 C12 C11 O6 -170.6(4) . . . . ?
C13 C12 C11 O5 6.7(6) . . . . ?
C13 C12 C15 S3 0.3(9) . . . . ?
C13 C12 C15 C14A 0.5(7) . . . . ?
C14A S3A C13 C12 -0.8(5) . . . . ?
C4 S1 C5 C2 -0.9(6) . . . . ?
C9A S2A C8 C7 -1.3(8) . . . . ?
C14 S3 C15 C12 2(2) . . . . ?
C9 S2 C10 C7 1.9(14) . . . . ?
C4A S1A C3 C2 4(2) . . . . ?
